data_4026544
loop_
_publ_author_name
'Grant S. Buchanan'
'Kevin P. Cole'
'Yu Tang'
'Richard P. Hsung'

_publ_section_title
;
 Total Synthesis of (\+-)-Phomactin A. Lessons Learned from Respecting a
 Challenging Structural Topology
;
_journal_name_full 'Journal of Organic Chemistry'
_journal_page_first 7027
_journal_page_last 7039
_journal_paper_doi 10.1021/jo200936r
_journal_volume 76
_journal_year 2011
_chemical_formula_moiety 'C26 H46 O4 Si'
_chemical_formula_sum 'C26 H46 O4 Si'
_chemical_formula_weight 450.72
_chemical_name_common 08003
_chemical_name_systematic
; 
 ? 
;
_space_group_IT_number 2
_symmetry_cell_setting triclinic
_symmetry_space_group_name_Hall '-P 1'
_symmetry_space_group_name_H-M 'P -1'
_atom_sites_solution_hydrogens geom
_atom_sites_solution_primary direct
_atom_sites_solution_secondary difmap
_audit_creation_method SHELXL-97
_cell_angle_alpha 68.6860(10)
_cell_angle_beta 79.5230(10)
_cell_angle_gamma 74.9930(10)
_cell_formula_units_Z 2
_cell_length_a 7.8063(5)
_cell_length_b 12.4919(9)
_cell_length_c 14.4086(10)
_cell_measurement_reflns_used 4011
_cell_measurement_temperature 173(2)
_cell_measurement_theta_max 25.02
_cell_measurement_theta_min 2.71
_cell_volume 1258.29(15)
_computing_cell_refinement 'SAINT, Bruker'
_computing_data_collection 'SMART, Bruker'
_computing_data_reduction 'SAINT, Bruker'
_computing_molecular_graphics 'SHELXTL, Bruker'
_computing_publication_material 'Bruker SHELXTL'
_computing_structure_refinement 'SHELXL-97 (Sheldrick, 1997)'
_computing_structure_solution 'SHELXS-97 (Sheldrick, 1990)'
_diffrn_ambient_temperature 173(2)
_diffrn_measured_fraction_theta_full 0.998
_diffrn_measured_fraction_theta_max 0.998
_diffrn_measurement_device_type 'Bruker SMART Platform CCD'
_diffrn_measurement_method 'area detector, omega scans per phi'
_diffrn_radiation_monochromator graphite
_diffrn_radiation_source 'normal-focus sealed tube'
_diffrn_radiation_type MoK\a
_diffrn_radiation_wavelength 0.71073
_diffrn_reflns_av_R_equivalents 0.0374
_diffrn_reflns_av_sigmaI/netI 0.0457
_diffrn_reflns_limit_h_max 9
_diffrn_reflns_limit_h_min -9
_diffrn_reflns_limit_k_max 14
_diffrn_reflns_limit_k_min -14
_diffrn_reflns_limit_l_max 17
_diffrn_reflns_limit_l_min -17
_diffrn_reflns_number 12440
_diffrn_reflns_theta_full 25.04
_diffrn_reflns_theta_max 25.04
_diffrn_reflns_theta_min 1.52
_exptl_absorpt_coefficient_mu 0.122
_exptl_absorpt_correction_T_max 0.9976
_exptl_absorpt_correction_T_min 0.9643
_exptl_absorpt_correction_type multi-scan
_exptl_absorpt_process_details 'SADABS, R. Blessing, 1995'
_exptl_crystal_colour colorless
_exptl_crystal_density_diffrn 1.190
_exptl_crystal_density_meas 0
_exptl_crystal_description needle
_exptl_crystal_F_000 496
_exptl_crystal_size_max 0.30
_exptl_crystal_size_mid 0.03
_exptl_crystal_size_min 0.02
_refine_diff_density_max 0.335
_refine_diff_density_min -0.385
_refine_diff_density_rms 0.050
_refine_ls_extinction_method none
_refine_ls_goodness_of_fit_ref 1.006
_refine_ls_hydrogen_treatment constr
_refine_ls_matrix_type full
_refine_ls_number_parameters 287
_refine_ls_number_reflns 4437
_refine_ls_number_restraints 0
_refine_ls_restrained_S_all 1.006
_refine_ls_R_factor_all 0.0716
_refine_ls_R_factor_gt 0.0450
_refine_ls_shift/su_max 0.000
_refine_ls_shift/su_mean 0.000
_refine_ls_structure_factor_coef Fsqd
_refine_ls_weighting_details 'calc w=1/[\s^2^(Fo^2^)+(0.0399P)^2^+1.1519P] where P=(Fo^2^+2Fc^2^)/3'
_refine_ls_weighting_scheme calc
_refine_ls_wR_factor_gt 0.1003
_refine_ls_wR_factor_ref 0.1147
_reflns_number_gt 3241
_reflns_number_total 4437
_reflns_threshold_expression >2sigma(I)
_cod_data_source_file jo200936r_si_002.cif
_cod_data_source_block 08003
_cod_database_code 4026544

loop_
_symmetry_equiv_pos_as_xyz
'x, y, z'
'-x, -y, -z'

loop_
_atom_site_label
_atom_site_type_symbol
_atom_site_fract_x
_atom_site_fract_y
_atom_site_fract_z
_atom_site_U_iso_or_equiv
_atom_site_adp_type
_atom_site_occupancy
_atom_site_symmetry_multiplicity
_atom_site_calc_flag
_atom_site_refinement_flags
Si1 Si 0.07919(9) 0.85936(5) 0.22776(5) 0.02327(17) Uani 1 1 d .
O1 O 0.4243(2) 0.48741(13) 0.13647(11) 0.0219(4) Uani 1 1 d .
O2 O 0.2190(2) 0.77224(13) 0.17120(11) 0.0266(4) Uani 1 1 d .
O3 O 0.5316(2) 0.65146(14) 0.26551(12) 0.0269(4) Uani 1 1 d .
H3O H 0.4973 0.7246 0.2401 0.032 Uiso 1 1 calc R
O4 O 0.4302(2) 0.40240(17) 0.53351(13) 0.0411(5) Uani 1 1 d .
H4O H 0.3879 0.3965 0.5927 0.049 Uiso 1 1 calc R
C1 C 0.3349(3) 0.61010(19) 0.10942(16) 0.0212(5) Uani 1 1 d .
C2 C 0.2615(3) 0.64706(18) 0.20370(16) 0.0201(5) Uani 1 1 d .
H2A H 0.1473 0.6196 0.2307 0.024 Uiso 1 1 calc R
C3 C 0.3817(3) 0.59652(19) 0.28933(16) 0.0204(5) Uani 1 1 d .
H3A H 0.3110 0.6083 0.3514 0.025 Uiso 1 1 calc R
C4 C 0.4391(3) 0.46681(19) 0.30504(16) 0.0192(5) Uani 1 1 d .
C5 C 0.3803(3) 0.38123(19) 0.38164(16) 0.0188(5) Uani 1 1 d .
C6 C 0.4100(3) 0.25440(19) 0.38106(17) 0.0213(5) Uani 1 1 d .
C7 C 0.4921(3) 0.24520(19) 0.27707(17) 0.0227(5) Uani 1 1 d .
H7A H 0.3928 0.2782 0.2329 0.027 Uiso 1 1 calc R
C8 C 0.6300(3) 0.3204(2) 0.22934(17) 0.0228(5) Uani 1 1 d .
H8A H 0.7267 0.2954 0.2735 0.027 Uiso 1 1 calc R
H8B H 0.6829 0.3096 0.1646 0.027 Uiso 1 1 calc R
C9 C 0.5454(3) 0.44802(19) 0.21236(16) 0.0207(5) Uani 1 1 d .
H9A H 0.6399 0.4955 0.1897 0.025 Uiso 1 1 calc R
C10 C 0.2304(3) 0.2125(2) 0.40725(17) 0.0244(5) Uani 1 1 d .
H10A H 0.2589 0.1254 0.4324 0.029 Uiso 1 1 calc R
H10B H 0.1641 0.2382 0.4635 0.029 Uiso 1 1 calc R
C11 C 0.1026(3) 0.2519(2) 0.32554(18) 0.0254(5) Uani 1 1 d .
H11A H 0.1630 0.2179 0.2728 0.031 Uiso 1 1 calc R
H11B H -0.0030 0.2167 0.3556 0.031 Uiso 1 1 calc R
C12 C 0.0373(3) 0.3826(2) 0.27534(18) 0.0237(5) Uani 1 1 d .
C13 C 0.0755(3) 0.4338(2) 0.17763(18) 0.0248(5) Uani 1 1 d .
H13A H 0.1453 0.3827 0.1431 0.030 Uiso 1 1 calc R
C14 C 0.0244(3) 0.5602(2) 0.11414(18) 0.0276(6) Uani 1 1 d .
H14A H -0.0410 0.6058 0.1581 0.033 Uiso 1 1 calc R
H14B H -0.0586 0.5663 0.0671 0.033 Uiso 1 1 calc R
C15 C 0.1805(3) 0.6171(2) 0.05331(17) 0.0260(5) Uani 1 1 d .
H15A H 0.2308 0.5805 0.0010 0.031 Uiso 1 1 calc R
H15B H 0.1313 0.7011 0.0186 0.031 Uiso 1 1 calc R
C16 C 0.4633(3) 0.6845(2) 0.03855(17) 0.0272(5) Uani 1 1 d .
H16A H 0.5632 0.6779 0.0742 0.041 Uiso 1 1 calc R
H16B H 0.4006 0.7669 0.0144 0.041 Uiso 1 1 calc R
H16C H 0.5085 0.6566 -0.0185 0.041 Uiso 1 1 calc R
C17 C 0.2944(3) 0.4032(2) 0.47826(17) 0.0239(5) Uani 1 1 d .
H17A H 0.2097 0.4802 0.4629 0.029 Uiso 1 1 calc R
H17B H 0.2276 0.3414 0.5187 0.029 Uiso 1 1 calc R
C18 C 0.5317(3) 0.1750(2) 0.46413(18) 0.0275(5) Uani 1 1 d .
H18A H 0.6463 0.1992 0.4492 0.041 Uiso 1 1 calc R
H18B H 0.5514 0.0931 0.4673 0.041 Uiso 1 1 calc R
H18C H 0.4747 0.1823 0.5286 0.041 Uiso 1 1 calc R
C19 C 0.5664(3) 0.1187(2) 0.2783(2) 0.0315(6) Uani 1 1 d .
H19A H 0.5964 0.1180 0.2095 0.047 Uiso 1 1 calc R
H19B H 0.4766 0.0713 0.3123 0.047 Uiso 1 1 calc R
H19C H 0.6737 0.0857 0.3140 0.047 Uiso 1 1 calc R
C20 C -0.0776(3) 0.4453(2) 0.34376(19) 0.0286(6) Uani 1 1 d .
H20A H -0.1191 0.5282 0.3051 0.043 Uiso 1 1 calc R
H20B H -0.0081 0.4395 0.3962 0.043 Uiso 1 1 calc R
H20C H -0.1806 0.4090 0.3745 0.043 Uiso 1 1 calc R
C21 C -0.1492(3) 0.8308(2) 0.24617(19) 0.0313(6) Uani 1 1 d .
H21A H -0.1434 0.7457 0.2812 0.038 Uiso 1 1 calc R
H21B H -0.2257 0.8731 0.2902 0.038 Uiso 1 1 calc R
C22 C -0.2367(4) 0.8680(2) 0.1493(2) 0.0438(7) Uani 1 1 d .
H22A H -0.3533 0.8465 0.1649 0.066 Uiso 1 1 calc R
H22B H -0.1608 0.8280 0.1044 0.066 Uiso 1 1 calc R
H22C H -0.2519 0.9532 0.1166 0.066 Uiso 1 1 calc R
C23 C 0.0865(3) 1.0108(2) 0.14015(19) 0.0292(6) Uani 1 1 d .
H23A H 0.0475 1.0195 0.0757 0.035 Uiso 1 1 calc R
H23B H -0.0003 1.0675 0.1679 0.035 Uiso 1 1 calc R
C24 C 0.2682(4) 1.0432(3) 0.1198(2) 0.0473(8) Uani 1 1 d .
H24A H 0.2585 1.1251 0.0757 0.071 Uiso 1 1 calc R
H24B H 0.3536 0.9915 0.0875 0.071 Uiso 1 1 calc R
H24C H 0.3095 1.0339 0.1831 0.071 Uiso 1 1 calc R
C25 C 0.1520(4) 0.8382(2) 0.35110(18) 0.0318(6) Uani 1 1 d .
H25A H 0.1215 0.7650 0.4008 0.038 Uiso 1 1 calc R
H25B H 0.2832 0.8282 0.3442 0.038 Uiso 1 1 calc R
C26 C 0.0668(4) 0.9404(2) 0.39064(19) 0.0345(6) Uani 1 1 d .
H26A H 0.1030 0.9213 0.4575 0.052 Uiso 1 1 calc R
H26B H -0.0632 0.9536 0.3945 0.052 Uiso 1 1 calc R
H26C H 0.1062 1.0117 0.3453 0.052 Uiso 1 1 calc R

loop_
_atom_site_aniso_label
_atom_site_aniso_U_11
_atom_site_aniso_U_22
_atom_site_aniso_U_33
_atom_site_aniso_U_23
_atom_site_aniso_U_13
_atom_site_aniso_U_12
Si1 0.0283(4) 0.0176(3) 0.0232(4) -0.0079(3) -0.0037(3) -0.0012(3)
O1 0.0263(9) 0.0208(8) 0.0203(8) -0.0100(7) -0.0052(7) -0.0013(7)
O2 0.0372(10) 0.0171(8) 0.0225(9) -0.0067(7) -0.0017(7) -0.0011(7)
O3 0.0297(9) 0.0210(8) 0.0334(10) -0.0096(7) -0.0045(7) -0.0092(7)
O4 0.0476(12) 0.0565(13) 0.0285(10) -0.0233(9) -0.0130(9) -0.0068(10)
C1 0.0237(12) 0.0206(12) 0.0186(12) -0.0070(9) -0.0014(9) -0.0034(10)
C2 0.0237(12) 0.0159(11) 0.0209(12) -0.0066(9) -0.0022(10) -0.0038(9)
C3 0.0241(12) 0.0213(12) 0.0175(11) -0.0078(9) 0.0007(9) -0.0074(10)
C4 0.0195(11) 0.0201(12) 0.0210(12) -0.0097(10) -0.0066(9) -0.0021(9)
C5 0.0167(11) 0.0214(12) 0.0203(12) -0.0090(10) -0.0053(9) -0.0019(9)
C6 0.0228(12) 0.0184(12) 0.0231(12) -0.0065(10) -0.0049(10) -0.0038(9)
C7 0.0220(12) 0.0204(12) 0.0283(13) -0.0119(10) -0.0059(10) -0.0009(10)
C8 0.0205(12) 0.0258(13) 0.0226(12) -0.0118(10) -0.0034(10) 0.0005(10)
C9 0.0201(12) 0.0224(12) 0.0212(12) -0.0082(10) -0.0033(9) -0.0049(10)
C10 0.0265(13) 0.0190(12) 0.0277(13) -0.0069(10) -0.0020(10) -0.0065(10)
C11 0.0214(12) 0.0239(13) 0.0340(14) -0.0114(11) -0.0022(10) -0.0076(10)
C12 0.0179(12) 0.0252(13) 0.0312(14) -0.0115(11) -0.0048(10) -0.0049(10)
C13 0.0191(12) 0.0268(13) 0.0341(14) -0.0157(11) -0.0053(10) -0.0044(10)
C14 0.0258(13) 0.0296(14) 0.0303(14) -0.0117(11) -0.0104(11) -0.0026(11)
C15 0.0351(14) 0.0225(12) 0.0209(12) -0.0074(10) -0.0075(10) -0.0033(10)
C16 0.0323(14) 0.0276(13) 0.0198(12) -0.0068(10) 0.0011(10) -0.0071(11)
C17 0.0279(13) 0.0235(12) 0.0218(12) -0.0087(10) -0.0030(10) -0.0060(10)
C18 0.0306(13) 0.0219(13) 0.0294(14) -0.0070(10) -0.0083(11) -0.0034(10)
C19 0.0338(14) 0.0247(13) 0.0392(15) -0.0173(12) -0.0050(12) -0.0010(11)
C20 0.0246(13) 0.0290(14) 0.0332(14) -0.0131(11) -0.0030(11) -0.0031(11)
C21 0.0319(14) 0.0225(13) 0.0370(15) -0.0093(11) 0.0016(11) -0.0058(11)
C22 0.0367(16) 0.0391(16) 0.0560(19) -0.0070(14) -0.0136(14) -0.0150(13)
C23 0.0325(14) 0.0206(12) 0.0332(14) -0.0078(11) -0.0049(11) -0.0040(10)
C24 0.0500(18) 0.0528(19) 0.0443(18) -0.0108(15) -0.0026(14) -0.0283(15)
C25 0.0398(15) 0.0264(14) 0.0290(14) -0.0136(11) -0.0077(12) 0.0027(11)
C26 0.0445(16) 0.0288(14) 0.0323(15) -0.0158(12) -0.0066(12) -0.0011(12)

loop_
_atom_type_symbol
_atom_type_description
_atom_type_scat_dispersion_real
_atom_type_scat_dispersion_imag
_atom_type_scat_source
C C 0.0033 0.0016 'International Tables Vol C Tables 4.2.6.8 and 6.1.1.4'
H H 0.0000 0.0000 'International Tables Vol C Tables 4.2.6.8 and 6.1.1.4'
O O 0.0106 0.0060 'International Tables Vol C Tables 4.2.6.8 and 6.1.1.4'
Si Si 0.0817 0.0704 'International Tables Vol C Tables 4.2.6.8 and 6.1.1.4'

loop_
_geom_angle_atom_site_label_1
_geom_angle_atom_site_label_2
_geom_angle_atom_site_label_3
_geom_angle
O2 Si1 C21 109.99(10)
O2 Si1 C23 104.45(10)
C21 Si1 C23 110.81(11)
O2 Si1 C25 111.40(10)
C21 Si1 C25 109.85(12)
C23 Si1 C25 110.25(12)
C9 O1 C1 115.64(16)
C2 O2 Si1 128.47(14)
C3 O3 H3O 109.5
C17 O4 H4O 109.5
O1 C1 C16 108.75(18)
O1 C1 C15 103.53(17)
C16 C1 C15 109.89(18)
O1 C1 C2 111.50(17)
C16 C1 C2 112.46(18)
C15 C1 C2 110.33(18)
O2 C2 C3 111.15(17)
O2 C2 C1 107.44(17)
C3 C2 C1 116.16(18)
O2 C2 H2A 107.2
C3 C2 H2A 107.2
C1 C2 H2A 107.2
O3 C3 C4 111.67(18)
O3 C3 C2 111.54(17)
C4 C3 C2 105.46(17)
O3 C3 H3A 109.4
C4 C3 H3A 109.4
C2 C3 H3A 109.4
C5 C4 C9 123.4(2)
C5 C4 C3 125.8(2)
C9 C4 C3 109.83(18)
C4 C5 C17 120.3(2)
C4 C5 C6 122.8(2)
C17 C5 C6 116.71(18)
C18 C6 C5 106.95(18)
C18 C6 C7 111.90(18)
C5 C6 C7 111.36(18)
C18 C6 C10 107.78(18)
C5 C6 C10 110.66(18)
C7 C6 C10 108.16(18)
C8 C7 C19 111.21(19)
C8 C7 C6 111.97(18)
C19 C7 C6 113.60(19)
C8 C7 H7A 106.5
C19 C7 H7A 106.5
C6 C7 H7A 106.5
C9 C8 C7 110.28(18)
C9 C8 H8A 109.6
C7 C8 H8A 109.6
C9 C8 H8B 109.6
C7 C8 H8B 109.6
H8A C8 H8B 108.1
O1 C9 C4 107.28(17)
O1 C9 C8 108.76(17)
C4 C9 C8 111.90(19)
O1 C9 H9A 109.6
C4 C9 H9A 109.6
C8 C9 H9A 109.6
C11 C10 C6 119.33(19)
C11 C10 H10A 107.5
C6 C10 H10A 107.5
C11 C10 H10B 107.5
C6 C10 H10B 107.5
H10A C10 H10B 107.0
C12 C11 C10 117.83(19)
C12 C11 H11A 107.8
C10 C11 H11A 107.8
C12 C11 H11B 107.8
C10 C11 H11B 107.8
H11A C11 H11B 107.2
C13 C12 C20 124.4(2)
C13 C12 C11 121.0(2)
C20 C12 C11 114.5(2)
C12 C13 C14 129.4(2)
C12 C13 H13A 115.3
C14 C13 H13A 115.3
C13 C14 C15 115.3(2)
C13 C14 H14A 108.5
C15 C14 H14A 108.5
C13 C14 H14B 108.5
C15 C14 H14B 108.5
H14A C14 H14B 107.5
C1 C15 C14 118.18(19)
C1 C15 H15A 107.8
C14 C15 H15A 107.8
C1 C15 H15B 107.8
C14 C15 H15B 107.8
H15A C15 H15B 107.1
C1 C16 H16A 109.5
C1 C16 H16B 109.5
H16A C16 H16B 109.5
C1 C16 H16C 109.5
H16A C16 H16C 109.5
H16B C16 H16C 109.5
O4 C17 C5 109.25(18)
O4 C17 H17A 109.8
C5 C17 H17A 109.8
O4 C17 H17B 109.8
C5 C17 H17B 109.8
H17A C17 H17B 108.3
C6 C18 H18A 109.5
C6 C18 H18B 109.5
H18A C18 H18B 109.5
C6 C18 H18C 109.5
H18A C18 H18C 109.5
H18B C18 H18C 109.5
C7 C19 H19A 109.5
C7 C19 H19B 109.5
H19A C19 H19B 109.5
C7 C19 H19C 109.5
H19A C19 H19C 109.5
H19B C19 H19C 109.5
C12 C20 H20A 109.5
C12 C20 H20B 109.5
H20A C20 H20B 109.5
C12 C20 H20C 109.5
H20A C20 H20C 109.5
H20B C20 H20C 109.5
C22 C21 Si1 114.36(18)
C22 C21 H21A 108.7
Si1 C21 H21A 108.7
C22 C21 H21B 108.7
Si1 C21 H21B 108.7
H21A C21 H21B 107.6
C21 C22 H22A 109.5
C21 C22 H22B 109.5
H22A C22 H22B 109.5
C21 C22 H22C 109.5
H22A C22 H22C 109.5
H22B C22 H22C 109.5
C24 C23 Si1 115.04(18)
C24 C23 H23A 108.5
Si1 C23 H23A 108.5
C24 C23 H23B 108.5
Si1 C23 H23B 108.5
H23A C23 H23B 107.5
C23 C24 H24A 109.5
C23 C24 H24B 109.5
H24A C24 H24B 109.5
C23 C24 H24C 109.5
H24A C24 H24C 109.5
H24B C24 H24C 109.5
C26 C25 Si1 113.52(17)
C26 C25 H25A 108.9
Si1 C25 H25A 108.9
C26 C25 H25B 108.9
Si1 C25 H25B 108.9
H25A C25 H25B 107.7
C25 C26 H26A 109.5
C25 C26 H26B 109.5
H26A C26 H26B 109.5
C25 C26 H26C 109.5
H26A C26 H26C 109.5
H26B C26 H26C 109.5

loop_
_geom_bond_atom_site_label_1
_geom_bond_atom_site_label_2
_geom_bond_distance
Si1 O2 1.6569(16)
Si1 C21 1.862(3)
Si1 C23 1.863(2)
Si1 C25 1.871(2)
O1 C9 1.441(3)
O1 C1 1.449(3)
O2 C2 1.425(3)
O3 C3 1.434(3)
O3 H3O 0.8400
O4 C17 1.433(3)
O4 H4O 0.8400
C1 C16 1.527(3)
C1 C15 1.537(3)
C1 C2 1.556(3)
C2 C3 1.533(3)
C2 H2A 1.0000
C3 C4 1.507(3)
C3 H3A 1.0000
C4 C5 1.336(3)
C4 C9 1.500(3)
C5 C17 1.519(3)
C5 C6 1.544(3)
C6 C18 1.543(3)
C6 C7 1.551(3)
C6 C10 1.558(3)
C7 C8 1.516(3)
C7 C19 1.531(3)
C7 H7A 1.0000
C8 C9 1.506(3)
C8 H8A 0.9900
C8 H8B 0.9900
C9 H9A 1.0000
C10 C11 1.541(3)
C10 H10A 0.9900
C10 H10B 0.9900
C11 C12 1.515(3)
C11 H11A 0.9900
C11 H11B 0.9900
C12 C13 1.331(3)
C12 C20 1.505(3)
C13 C14 1.499(3)
C13 H13A 0.9500
C14 C15 1.538(3)
C14 H14A 0.9900
C14 H14B 0.9900
C15 H15A 0.9900
C15 H15B 0.9900
C16 H16A 0.9800
C16 H16B 0.9800
C16 H16C 0.9800
C17 H17A 0.9900
C17 H17B 0.9900
C18 H18A 0.9800
C18 H18B 0.9800
C18 H18C 0.9800
C19 H19A 0.9800
C19 H19B 0.9800
C19 H19C 0.9800
C20 H20A 0.9800
C20 H20B 0.9800
C20 H20C 0.9800
C21 C22 1.530(4)
C21 H21A 0.9900
C21 H21B 0.9900
C22 H22A 0.9800
C22 H22B 0.9800
C22 H22C 0.9800
C23 C24 1.524(4)
C23 H23A 0.9900
C23 H23B 0.9900
C24 H24A 0.9800
C24 H24B 0.9800
C24 H24C 0.9800
C25 C26 1.533(3)
C25 H25A 0.9900
C25 H25B 0.9900
C26 H26A 0.9800
C26 H26B 0.9800
C26 H26C 0.9800

loop_
_geom_hbond_atom_site_label_D
_geom_hbond_atom_site_label_H
_geom_hbond_atom_site_label_A
_geom_hbond_distance_DH
_geom_hbond_distance_HA
_geom_hbond_distance_DA
_geom_hbond_angle_DHA
_geom_hbond_site_symmetry_A
O3 H3O O2 0.84 2.40 2.808(2) 110.9 .
O4 H4O O3 0.84 2.08 2.779(2) 140.8 2_666

loop_
_geom_torsion_atom_site_label_1
_geom_torsion_atom_site_label_2
_geom_torsion_atom_site_label_3
_geom_torsion_atom_site_label_4
_geom_torsion
C21 Si1 O2 C2 -59.2(2)
C23 Si1 O2 C2 -178.18(18)
C25 Si1 O2 C2 62.8(2)
C9 O1 C1 C16 79.1(2)
C9 O1 C1 C15 -164.10(17)
C9 O1 C1 C2 -45.5(2)
Si1 O2 C2 C3 -74.3(2)
Si1 O2 C2 C1 157.62(15)
O1 C1 C2 O2 165.07(17)
C16 C1 C2 O2 42.6(2)
C15 C1 C2 O2 -80.5(2)
O1 C1 C2 C3 39.9(3)
C16 C1 C2 C3 -82.5(2)
C15 C1 C2 C3 154.39(19)
O2 C2 C3 O3 -50.0(2)
C1 C2 C3 O3 73.3(2)
O2 C2 C3 C4 -171.38(17)
C1 C2 C3 C4 -48.1(2)
O3 C3 C4 C5 132.2(2)
C2 C3 C4 C5 -106.5(2)
O3 C3 C4 C9 -58.8(2)
C2 C3 C4 C9 62.5(2)
C9 C4 C5 C17 172.08(19)
C3 C4 C5 C17 -20.3(3)
C9 C4 C5 C6 -2.3(3)
C3 C4 C5 C6 165.30(19)
C4 C5 C6 C18 115.1(2)
C17 C5 C6 C18 -59.5(2)
C4 C5 C6 C7 -7.5(3)
C17 C5 C6 C7 177.94(18)
C4 C5 C6 C10 -127.8(2)
C17 C5 C6 C10 57.6(2)
C18 C6 C7 C8 -80.8(2)
C5 C6 C7 C8 38.8(2)
C10 C6 C7 C8 160.63(18)
C18 C6 C7 C19 46.2(3)
C5 C6 C7 C19 165.84(18)
C10 C6 C7 C19 -72.4(2)
C19 C7 C8 C9 170.07(19)
C6 C7 C8 C9 -61.6(2)
C1 O1 C9 C4 60.3(2)
C1 O1 C9 C8 -178.46(17)
C5 C4 C9 O1 99.7(2)
C3 C4 C9 O1 -69.7(2)
C5 C4 C9 C8 -19.5(3)
C3 C4 C9 C8 171.09(18)
C7 C8 C9 O1 -67.8(2)
C7 C8 C9 C4 50.5(2)
C18 C6 C10 C11 -163.6(2)
C5 C6 C10 C11 79.8(2)
C7 C6 C10 C11 -42.5(3)
C6 C10 C11 C12 -57.9(3)
C10 C11 C12 C13 117.6(2)
C10 C11 C12 C20 -64.9(3)
C20 C12 C13 C14 2.7(4)
C11 C12 C13 C14 179.9(2)
C12 C13 C14 C15 125.3(3)
O1 C1 C15 C14 71.1(2)
C16 C1 C15 C14 -172.9(2)
C2 C1 C15 C14 -48.3(3)
C13 C14 C15 C1 -53.7(3)
C4 C5 C17 O4 -76.1(3)
C6 C5 C17 O4 98.6(2)
O2 Si1 C21 C22 -68.2(2)
C23 Si1 C21 C22 46.8(2)
C25 Si1 C21 C22 168.85(18)
O2 Si1 C23 C24 -61.6(2)
C21 Si1 C23 C24 -179.94(19)
C25 Si1 C23 C24 58.2(2)
O2 Si1 C25 C26 161.31(18)
C21 Si1 C25 C26 -76.6(2)
C23 Si1 C25 C26 45.8(2)
